data_4086060
loop_
_publ_author_name
'Marchetti, Fabio'
'Zacchini, Stefano'
'Zanotti, Valerio'

_publ_section_title
;
 C--N Coupling of Isocyanide Ligands Promoted by Acetylide Addition to
 Diiron Aminocarbyne Complexes
;
_journal_issue 14
_journal_name_full Organometallics
_journal_page_first 3658
_journal_paper_doi 10.1021/acs.organomet.5b00515
_journal_volume 34
_journal_year 2015
_chemical_formula_sum 'C80 H80 Fe4 N6 O2'
_chemical_formula_weight 1380.90
_chemical_name_systematic
; 
 ? 
;
_space_group_IT_number 15
_symmetry_cell_setting monoclinic
_symmetry_space_group_name_Hall '-C 2yc'
_symmetry_space_group_name_H-M 'C 1 2/c 1'
_atom_sites_solution_hydrogens geom
_atom_sites_solution_primary direct
_atom_sites_solution_secondary difmap
_audit_creation_method SHELXL-97
_cell_angle_alpha 90.00
_cell_angle_beta 95.04(3)
_cell_angle_gamma 90.00
_cell_formula_units_Z 4
_cell_length_a 22.661(5)
_cell_length_b 12.612(3)
_cell_length_c 23.523(5)
_cell_measurement_reflns_used 5277
_cell_measurement_temperature 293(2)
_cell_measurement_theta_max 24.6615
_cell_measurement_theta_min 2.393
_cell_volume 6697(3)
_computing_cell_refinement 'APEX2 (Bruker AXS, 2006)'
_computing_data_collection 'APEX2 (Bruker AXS, 2006)'
_computing_data_reduction 'SAINT (Bruker AXS, 2004)'
_computing_molecular_graphics 'ORTEPII (Johnson, 1996)'
_computing_publication_material 'XCIF (Bruker AXS, 2001)'
_computing_structure_refinement 'SHELXL-97 (Sheldrick, 1997)'
_computing_structure_solution 'SHELXS-97 (Sheldrick, 1990)'
_diffrn_ambient_temperature 293(2)
_diffrn_measured_fraction_theta_full 1.000
_diffrn_measured_fraction_theta_max 1.000
_diffrn_measurement_device_type 'CCD area detector'
_diffrn_measurement_method 'phi and omega scans'
_diffrn_radiation_monochromator graphite
_diffrn_radiation_source 'fine-focus sealed tube'
_diffrn_radiation_type MoK\a
_diffrn_radiation_wavelength 0.71073
_diffrn_reflns_av_R_equivalents 0.0883
_diffrn_reflns_av_unetI/netI 0.0645
_diffrn_reflns_limit_h_max 28
_diffrn_reflns_limit_h_min -28
_diffrn_reflns_limit_k_max 15
_diffrn_reflns_limit_k_min -15
_diffrn_reflns_limit_l_max 29
_diffrn_reflns_limit_l_min -29
_diffrn_reflns_number 32857
_diffrn_reflns_theta_full 26.37
_diffrn_reflns_theta_max 26.37
_diffrn_reflns_theta_min 1.74
_exptl_absorpt_coefficient_mu 0.903
_exptl_absorpt_correction_T_max 0.9072
_exptl_absorpt_correction_T_min 0.8261
_exptl_absorpt_correction_type empirical
_exptl_absorpt_process_details
; 
 Data were corrected for Lorentz polarization and absorption
 effects (empirical absorption correction SADABS).
 R(int) =  0.0721 (selected reflections only, before parameter refinement)
 R(int) =  0.0566 (selected reflections only, after parameter refinement)
;
_exptl_crystal_colour black
_exptl_crystal_density_diffrn 1.370
_exptl_crystal_density_method 'not measured'
_exptl_crystal_description prism
_exptl_crystal_F_000 2888
_exptl_crystal_size_max 0.22
_exptl_crystal_size_mid 0.18
_exptl_crystal_size_min 0.11
_refine_diff_density_max 0.587
_refine_diff_density_min -0.577
_refine_diff_density_rms 0.077
_refine_ls_extinction_method none
_refine_ls_goodness_of_fit_ref 0.997
_refine_ls_hydrogen_treatment constr
_refine_ls_matrix_type full
_refine_ls_number_parameters 422
_refine_ls_number_reflns 6855
_refine_ls_number_restraints 0
_refine_ls_restrained_S_all 0.997
_refine_ls_R_factor_all 0.0850
_refine_ls_R_factor_gt 0.0516
_refine_ls_shift/su_max 0.000
_refine_ls_shift/su_mean 0.000
_refine_ls_structure_factor_coef Fsqd
_refine_ls_weighting_details 'calc w=1/[\s^2^(Fo^2^)+(0.0719P)^2^+0.0000P] where P=(Fo^2^+2Fc^2^)/3'
_refine_ls_weighting_scheme calc
_refine_ls_wR_factor_gt 0.1231
_refine_ls_wR_factor_ref 0.1392
_reflns_number_gt 4551
_reflns_number_total 6855
_reflns_threshold_expression >2sigma(I)
_cod_data_source_file om5b00515_si_002.cif
_cod_data_source_block 4
_cod_depositor_comments
;
The following automatic conversions were performed:

'_symmetry_cell_setting' value 'Monoclinic' changed to 'monoclinic'
according to
/usr/data/users/saulius/crontab/automatic-downloads/rss-feeds/ACS/lib/dictionaries/cif_core.dic
dictionary named 'cif_core.dic' version 2.4.2 from 2011-04-26.

Automatic conversion script
Id: cif_fix_values 3271 2015-04-21 07:52:19Z andrius 

 Adding full bibliography for 4086059--4086060.cif.
;
_cod_original_cell_volume 6697(2)
_cod_original_sg_symbol_H-M C2/c
_cod_database_code 4086060

loop_
_symmetry_equiv_pos_as_xyz
'x, y, z'
'-x, y, -z+1/2'
'x+1/2, y+1/2, z'
'-x+1/2, y+1/2, -z+1/2'
'-x, -y, -z'
'x, -y, z-1/2'
'-x+1/2, -y+1/2, -z'
'x+1/2, -y+1/2, z-1/2'

loop_
_atom_site_label
_atom_site_type_symbol
_atom_site_fract_x
_atom_site_fract_y
_atom_site_fract_z
_atom_site_U_iso_or_equiv
_atom_site_adp_type
_atom_site_occupancy
_atom_site_symmetry_multiplicity
_atom_site_calc_flag
_atom_site_refinement_flags
Fe1 Fe 0.12180(2) 0.87229(4) 0.07793(2) 0.03444(16) Uani 1 1 d .
Fe2 Fe 0.02968(2) 0.81017(4) 0.11601(2) 0.03014(15) Uani 1 1 d .
C1 C 0.11760(19) 0.8088(4) -0.00762(16) 0.0523(11) Uani 1 1 d .
H1 H 0.0919 0.7553 -0.0214 0.063 Uiso 1 1 calc R
C2 C 0.10574(19) 0.9177(4) -0.00944(16) 0.0530(12) Uani 1 1 d .
H2 H 0.0706 0.9493 -0.0242 0.064 Uiso 1 1 calc R
C3 C 0.1562(2) 0.9706(4) 0.01489(18) 0.0564(12) Uani 1 1 d .
H3 H 0.1605 1.0436 0.0188 0.068 Uiso 1 1 calc R
C4 C 0.19822(19) 0.8950(5) 0.03204(18) 0.0638(14) Uani 1 1 d .
H4 H 0.2358 0.9086 0.0497 0.077 Uiso 1 1 calc R
C5 C 0.1746(2) 0.7947(4) 0.01840(18) 0.0570(12) Uani 1 1 d .
H5 H 0.1937 0.7301 0.0255 0.068 Uiso 1 1 calc R
C6 C -0.02799(17) 0.6767(3) 0.11555(19) 0.0488(10) Uani 1 1 d .
H6 H -0.0192 0.6139 0.1353 0.059 Uiso 1 1 calc R
C7 C -0.05616(16) 0.7655(4) 0.13631(17) 0.0464(10) Uani 1 1 d .
H7 H -0.0691 0.7722 0.1726 0.056 Uiso 1 1 calc R
C8 C -0.06149(16) 0.8416(3) 0.09390(18) 0.0451(10) Uani 1 1 d .
H8 H -0.0787 0.9082 0.0967 0.054 Uiso 1 1 calc R
C9 C -0.03633(17) 0.8009(4) 0.04569(16) 0.0485(11) Uani 1 1 d .
H9 H -0.0340 0.8352 0.0110 0.058 Uiso 1 1 calc R
C10 C -0.01552(17) 0.6995(3) 0.05993(19) 0.0493(11) Uani 1 1 d .
H10 H 0.0036 0.6545 0.0362 0.059 Uiso 1 1 calc R
C11 C 0.05212(15) 0.9465(3) 0.08783(14) 0.0355(8) Uani 1 1 d .
O11 O 0.02982(11) 1.0310(2) 0.07881(12) 0.0471(7) Uani 1 1 d .
C12 C 0.10447(15) 0.7497(3) 0.11492(14) 0.0353(8) Uani 1 1 d .
N1 N 0.13028(14) 0.6577(3) 0.12849(13) 0.0400(7) Uani 1 1 d .
C13 C 0.19502(19) 0.6447(4) 0.1346(2) 0.0617(13) Uani 1 1 d .
H13A H 0.2136 0.7126 0.1315 0.092 Uiso 1 1 calc R
H13B H 0.2067 0.5986 0.1051 0.092 Uiso 1 1 calc R
H13C H 0.2070 0.6144 0.1713 0.092 Uiso 1 1 calc R
C14 C 0.09838(18) 0.5594(3) 0.13482(17) 0.0442(9) Uani 1 1 d .
C15 C 0.0866(2) 0.4940(4) 0.0875(2) 0.0568(12) Uani 1 1 d .
C16 C 0.0557(3) 0.4007(4) 0.0933(2) 0.0736(15) Uani 1 1 d .
H16 H 0.0466 0.3575 0.0617 0.088 Uiso 1 1 calc R
C17 C 0.0384(3) 0.3717(4) 0.1452(3) 0.0828(17) Uani 1 1 d .
H17 H 0.0166 0.3099 0.1486 0.099 Uiso 1 1 calc R
C18 C 0.0530(3) 0.4330(4) 0.1922(2) 0.0736(15) Uani 1 1 d .
H18 H 0.0432 0.4100 0.2277 0.088 Uiso 1 1 calc R
C19 C 0.0822(2) 0.5290(3) 0.18793(19) 0.0524(11) Uani 1 1 d .
C20 C 0.1071(3) 0.5220(4) 0.0298(2) 0.0792(16) Uani 1 1 d .
H20A H 0.1080 0.5977 0.0257 0.119 Uiso 1 1 calc R
H20B H 0.0802 0.4923 0.0002 0.119 Uiso 1 1 calc R
H20C H 0.1461 0.4938 0.0270 0.119 Uiso 1 1 calc R
C21 C 0.0945(3) 0.5971(4) 0.2397(2) 0.0737(15) Uani 1 1 d .
H21A H 0.1365 0.6067 0.2473 0.111 Uiso 1 1 calc R
H21B H 0.0791 0.5635 0.2719 0.111 Uiso 1 1 calc R
H21C H 0.0758 0.6649 0.2332 0.111 Uiso 1 1 calc R
C22 C 0.14817(15) 0.9379(3) 0.15148(14) 0.0320(8) Uani 1 1 d .
C23 C 0.05621(14) 0.8696(3) 0.18717(14) 0.0290(7) Uani 1 1 d .
C24 C 0.01864(15) 0.8706(3) 0.23294(14) 0.0297(7) Uani 1 1 d .
N2 N 0.10902(12) 0.9190(2) 0.19771(11) 0.0309(6) Uani 1 1 d .
C25 C 0.12575(16) 0.9682(3) 0.25267(15) 0.0366(9) Uani 1 1 d .
C26 C 0.10230(19) 1.0681(3) 0.26316(18) 0.0492(11) Uani 1 1 d .
C27 C 0.1188(2) 1.1145(4) 0.3164(2) 0.0693(16) Uani 1 1 d .
H27 H 0.1037 1.1806 0.3251 0.083 Uiso 1 1 calc R
C28 C 0.1572(2) 1.0628(5) 0.3559(2) 0.0725(17) Uani 1 1 d .
H28 H 0.1671 1.0938 0.3913 0.087 Uiso 1 1 calc R
C29 C 0.1807(2) 0.9675(5) 0.34375(18) 0.0668(15) Uani 1 1 d .
H29 H 0.2073 0.9351 0.3707 0.080 Uiso 1 1 calc R
C30 C 0.16587(18) 0.9172(4) 0.29176(16) 0.0477(10) Uani 1 1 d .
C31 C 0.0637(2) 1.1249(4) 0.2180(2) 0.0670(14) Uani 1 1 d .
H31A H 0.0848 1.1340 0.1847 0.100 Uiso 1 1 calc R
H31B H 0.0530 1.1931 0.2320 0.100 Uiso 1 1 calc R
H31C H 0.0285 1.0840 0.2082 0.100 Uiso 1 1 calc R
C32 C 0.1935(2) 0.8125(4) 0.2795(2) 0.0629(13) Uani 1 1 d .
H32A H 0.1811 0.7600 0.3055 0.094 Uiso 1 1 calc R
H32B H 0.2359 0.8189 0.2840 0.094 Uiso 1 1 calc R
H32C H 0.1812 0.7915 0.2410 0.094 Uiso 1 1 calc R
N3 N 0.19049(13) 0.9999(3) 0.16924(13) 0.0428(8) Uani 1 1 d .
C33 C 0.23433(17) 1.0432(4) 0.13706(16) 0.0452(10) Uani 1 1 d .
C34 C 0.29083(17) 0.9957(4) 0.13991(18) 0.0509(11) Uani 1 1 d .
C35 C 0.33342(19) 1.0420(4) 0.1090(2) 0.0604(13) Uani 1 1 d .
H35 H 0.3706 1.0107 0.1097 0.073 Uiso 1 1 calc R
C36 C 0.3225(2) 1.1319(4) 0.07765(19) 0.0593(13) Uani 1 1 d .
H36 H 0.3516 1.1603 0.0566 0.071 Uiso 1 1 calc R
C37 C 0.2684(2) 1.1799(4) 0.07747(18) 0.0559(12) Uani 1 1 d .
H37 H 0.2615 1.2421 0.0567 0.067 Uiso 1 1 calc R
C38 C 0.22340(18) 1.1386(4) 0.10742(18) 0.0482(10) Uani 1 1 d .
C39 C 0.1661(2) 1.1958(4) 0.1081(2) 0.0705(14) Uani 1 1 d .
H39A H 0.1622 1.2225 0.1458 0.106 Uiso 1 1 calc R
H39B H 0.1341 1.1480 0.0974 0.106 Uiso 1 1 calc R
H39C H 0.1651 1.2538 0.0816 0.106 Uiso 1 1 calc R
C40 C 0.3039(2) 0.8970(4) 0.1741(3) 0.0776(16) Uani 1 1 d .
H40A H 0.2967 0.9097 0.2132 0.116 Uiso 1 1 calc R
H40B H 0.3446 0.8775 0.1722 0.116 Uiso 1 1 calc R
H40C H 0.2788 0.8406 0.1590 0.116 Uiso 1 1 calc R

loop_
_atom_site_aniso_label
_atom_site_aniso_U_11
_atom_site_aniso_U_22
_atom_site_aniso_U_33
_atom_site_aniso_U_23
_atom_site_aniso_U_13
_atom_site_aniso_U_12
Fe1 0.0260(3) 0.0542(4) 0.0236(3) 0.0002(2) 0.0047(2) 0.0013(2)
Fe2 0.0238(3) 0.0430(3) 0.0235(3) -0.0003(2) 0.00164(19) 0.0012(2)
C1 0.054(3) 0.079(3) 0.026(2) -0.011(2) 0.0137(18) -0.017(2)
C2 0.047(2) 0.089(4) 0.0238(19) 0.005(2) 0.0082(18) -0.001(2)
C3 0.067(3) 0.069(3) 0.037(2) -0.004(2) 0.023(2) -0.014(2)
C4 0.032(2) 0.126(5) 0.035(2) -0.008(3) 0.0135(19) -0.011(3)
C5 0.048(3) 0.082(3) 0.043(2) -0.003(2) 0.017(2) 0.013(2)
C6 0.038(2) 0.048(3) 0.058(3) 0.008(2) -0.008(2) -0.0085(19)
C7 0.032(2) 0.075(3) 0.032(2) -0.006(2) 0.0030(16) -0.014(2)
C8 0.0256(19) 0.051(2) 0.058(3) 0.000(2) -0.0004(18) 0.0037(17)
C9 0.034(2) 0.081(3) 0.030(2) 0.010(2) -0.0047(16) -0.009(2)
C10 0.035(2) 0.059(3) 0.053(3) -0.020(2) -0.0017(19) -0.0033(19)
C11 0.0297(19) 0.052(2) 0.0243(18) 0.0055(17) 0.0010(15) 0.0020(17)
O11 0.0367(15) 0.0559(18) 0.0486(17) 0.0157(14) 0.0026(13) 0.0022(13)
C12 0.0302(18) 0.052(2) 0.0239(17) -0.0070(16) 0.0024(14) 0.0050(17)
N1 0.0376(17) 0.0441(19) 0.0380(18) -0.0021(14) 0.0016(14) 0.0088(14)
C13 0.040(2) 0.072(3) 0.072(3) -0.001(3) 0.000(2) 0.020(2)
C14 0.046(2) 0.039(2) 0.047(2) -0.0020(19) -0.0015(19) 0.0110(18)
C15 0.065(3) 0.046(3) 0.058(3) -0.009(2) 0.003(2) 0.017(2)
C16 0.101(4) 0.049(3) 0.067(4) -0.009(3) -0.012(3) 0.006(3)
C17 0.106(5) 0.053(3) 0.086(4) 0.008(3) -0.011(4) -0.009(3)
C18 0.098(4) 0.056(3) 0.066(3) 0.020(3) 0.003(3) 0.003(3)
C19 0.061(3) 0.048(3) 0.047(3) 0.007(2) 0.000(2) 0.016(2)
C20 0.096(4) 0.084(4) 0.059(3) -0.029(3) 0.014(3) 0.010(3)
C21 0.114(5) 0.066(3) 0.041(3) 0.005(2) 0.005(3) 0.009(3)
C22 0.0269(17) 0.043(2) 0.0265(17) 0.0047(16) 0.0069(14) 0.0044(15)
C23 0.0275(17) 0.0363(19) 0.0237(16) 0.0037(14) 0.0056(14) 0.0073(14)
C24 0.0281(17) 0.0363(19) 0.0247(17) -0.0041(14) 0.0017(13) -0.0042(14)
N2 0.0269(15) 0.0443(18) 0.0224(14) 0.0005(12) 0.0063(12) -0.0008(12)
C25 0.035(2) 0.050(2) 0.0262(18) -0.0042(16) 0.0083(15) -0.0120(16)
C26 0.053(3) 0.051(3) 0.047(2) -0.011(2) 0.025(2) -0.017(2)
C27 0.075(3) 0.069(3) 0.070(3) -0.033(3) 0.041(3) -0.033(3)
C28 0.066(3) 0.117(5) 0.037(3) -0.028(3) 0.015(2) -0.045(3)
C29 0.052(3) 0.114(5) 0.033(2) -0.006(3) 0.000(2) -0.038(3)
C30 0.038(2) 0.074(3) 0.031(2) 0.002(2) 0.0019(17) -0.017(2)
C31 0.077(3) 0.052(3) 0.078(4) 0.008(3) 0.040(3) 0.014(2)
C32 0.050(3) 0.084(4) 0.051(3) 0.017(3) -0.013(2) 0.002(2)
N3 0.0345(17) 0.059(2) 0.0357(17) -0.0015(16) 0.0088(14) -0.0109(15)
C33 0.037(2) 0.067(3) 0.032(2) -0.013(2) 0.0086(17) -0.0138(19)
C34 0.033(2) 0.072(3) 0.048(2) -0.008(2) 0.0045(18) -0.010(2)
C35 0.031(2) 0.095(4) 0.056(3) -0.007(3) 0.010(2) -0.017(2)
C36 0.044(3) 0.095(4) 0.041(2) -0.011(3) 0.013(2) -0.027(2)
C37 0.060(3) 0.068(3) 0.041(2) -0.005(2) 0.011(2) -0.021(2)
C38 0.040(2) 0.060(3) 0.046(2) -0.012(2) 0.0134(19) -0.0135(19)
C39 0.066(3) 0.070(3) 0.080(4) 0.006(3) 0.028(3) 0.000(3)
C40 0.042(3) 0.097(4) 0.093(4) 0.014(3) 0.001(3) -0.002(3)

loop_
_atom_type_symbol
_atom_type_description
_atom_type_scat_dispersion_real
_atom_type_scat_dispersion_imag
_atom_type_scat_source
C C 0.0033 0.0016 'International Tables Vol C Tables 4.2.6.8 and 6.1.1.4'
H H 0.0000 0.0000 'International Tables Vol C Tables 4.2.6.8 and 6.1.1.4'
N N 0.0061 0.0033 'International Tables Vol C Tables 4.2.6.8 and 6.1.1.4'
O O 0.0106 0.0060 'International Tables Vol C Tables 4.2.6.8 and 6.1.1.4'
Fe Fe 0.3463 0.8444 'International Tables Vol C Tables 4.2.6.8 and 6.1.1.4'

loop_
_geom_angle_atom_site_label_1
_geom_angle_atom_site_label_2
_geom_angle_atom_site_label_3
_geom_angle
_geom_angle_site_symmetry_1
C12 Fe1 C11 98.33(16) .
C12 Fe1 C22 89.92(15) .
C11 Fe1 C22 82.77(15) .
C12 Fe1 C3 157.97(17) .
C11 Fe1 C3 99.19(18) .
C22 Fe1 C3 105.44(16) .
C12 Fe1 C2 131.14(17) .
C11 Fe1 C2 84.91(16) .
C22 Fe1 C2 138.48(17) .
C3 Fe1 C2 38.35(16) .
C12 Fe1 C4 124.69(19) .
C11 Fe1 C4 136.60(19) .
C22 Fe1 C4 101.01(16) .
C3 Fe1 C4 37.79(18) .
C2 Fe1 C4 63.57(17) .
C12 Fe1 C5 94.58(17) .
C11 Fe1 C5 146.35(16) .
C22 Fe1 C5 128.35(16) .
C3 Fe1 C5 63.55(19) .
C2 Fe1 C5 63.48(18) .
C4 Fe1 C5 38.04(18) .
C12 Fe1 C1 97.80(17) .
C11 Fe1 C1 109.48(17) .
C22 Fe1 C1 164.23(15) .
C3 Fe1 C1 63.67(17) .
C2 Fe1 C1 38.03(17) .
C4 Fe1 C1 63.31(17) .
C5 Fe1 C1 37.63(16) .
C12 Fe1 Fe2 48.51(11) .
C11 Fe1 Fe2 50.44(12) .
C22 Fe1 Fe2 90.90(10) .
C3 Fe1 Fe2 143.95(14) .
C2 Fe1 Fe2 110.88(12) .
C4 Fe1 Fe2 166.65(14) .
C5 Fe1 Fe2 128.83(14) .
C1 Fe1 Fe2 104.53(12) .
C12 Fe2 C23 87.45(14) .
C12 Fe2 C11 95.34(16) .
C23 Fe2 C11 82.94(15) .
C12 Fe2 C7 138.51(18) .
C23 Fe2 C7 97.65(15) .
C11 Fe2 C7 126.14(17) .
C12 Fe2 C10 96.45(16) .
C23 Fe2 C10 155.99(16) .
C11 Fe2 C10 120.04(17) .
C7 Fe2 C10 64.06(16) .
C12 Fe2 C8 160.25(16) .
C23 Fe2 C8 111.76(15) .
C11 Fe2 C8 91.68(16) .
C7 Fe2 C8 38.03(16) .
C10 Fe2 C8 64.18(16) .
C12 Fe2 C6 103.60(17) .
C23 Fe2 C6 117.82(16) .
C11 Fe2 C6 152.06(16) .
C7 Fe2 C6 38.41(16) .
C10 Fe2 C6 38.24(16) .
C8 Fe2 C6 64.10(16) .
C12 Fe2 C9 122.97(16) .
C23 Fe2 C9 149.07(16) .
C11 Fe2 C9 88.30(16) .
C7 Fe2 C9 64.24(15) .
C10 Fe2 C9 38.24(16) .
C8 Fe2 C9 38.70(16) .
C6 Fe2 C9 64.21(16) .
C12 Fe2 Fe1 47.58(12) .
C23 Fe2 Fe1 88.97(10) .
C11 Fe2 Fe1 48.35(11) .
C7 Fe2 Fe1 170.93(11) .
C10 Fe2 Fe1 111.13(12) .
C8 Fe2 Fe1 133.39(12) .
C6 Fe2 Fe1 141.85(13) .
C9 Fe2 Fe1 107.06(11) .
C5 C1 C2 107.9(4) .
C5 C1 Fe1 71.0(2) .
C2 C1 Fe1 70.0(2) .
C5 C1 H1 126.1 .
C2 C1 H1 126.1 .
Fe1 C1 H1 124.6 .
C1 C2 C3 107.9(4) .
C1 C2 Fe1 72.0(2) .
C3 C2 Fe1 70.8(2) .
C1 C2 H2 126.0 .
C3 C2 H2 126.0 .
Fe1 C2 H2 122.8 .
C4 C3 C2 107.9(4) .
C4 C3 Fe1 71.4(3) .
C2 C3 Fe1 70.9(2) .
C4 C3 H3 126.1 .
C2 C3 H3 126.1 .
Fe1 C3 H3 123.3 .
C3 C4 C5 108.5(4) .
C3 C4 Fe1 70.8(2) .
C5 C4 Fe1 71.6(2) .
C3 C4 H4 125.8 .
C5 C4 H4 125.8 .
Fe1 C4 H4 123.4 .
C1 C5 C4 107.8(4) .
C1 C5 Fe1 71.4(2) .
C4 C5 Fe1 70.3(2) .
C1 C5 H5 126.1 .
C4 C5 H5 126.1 .
Fe1 C5 H5 123.9 .
C10 C6 C7 107.4(4) .
C10 C6 Fe2 70.5(2) .
C7 C6 Fe2 70.4(2) .
C10 C6 H6 126.3 .
C7 C6 H6 126.3 .
Fe2 C6 H6 124.4 .
C8 C7 C6 108.5(4) .
C8 C7 Fe2 71.1(2) .
C6 C7 Fe2 71.2(2) .
C8 C7 H7 125.7 .
C6 C7 H7 125.7 .
Fe2 C7 H7 123.6 .
C7 C8 C9 108.1(4) .
C7 C8 Fe2 70.9(2) .
C9 C8 Fe2 71.1(2) .
C7 C8 H8 125.9 .
C9 C8 H8 125.9 .
Fe2 C8 H8 123.8 .
C10 C9 C8 107.0(4) .
C10 C9 Fe2 70.4(2) .
C8 C9 Fe2 70.3(2) .
C10 C9 H9 126.5 .
C8 C9 H9 126.5 .
Fe2 C9 H9 124.5 .
C6 C10 C9 108.8(4) .
C6 C10 Fe2 71.2(2) .
C9 C10 Fe2 71.4(2) .
C6 C10 H10 125.6 .
C9 C10 H10 125.6 .
Fe2 C10 H10 123.4 .
O11 C11 Fe1 140.9(3) .
O11 C11 Fe2 137.7(3) .
Fe1 C11 Fe2 81.22(16) .
N1 C12 Fe1 138.1(3) .
N1 C12 Fe2 137.6(3) .
Fe1 C12 Fe2 83.91(16) .
C12 N1 C14 124.1(3) .
C12 N1 C13 122.5(3) .
C14 N1 C13 113.3(3) .
N1 C13 H13A 109.5 .
N1 C13 H13B 109.5 .
H13A C13 H13B 109.5 .
N1 C13 H13C 109.5 .
H13A C13 H13C 109.5 .
H13B C13 H13C 109.5 .
C19 C14 C15 120.6(4) .
C19 C14 N1 120.2(4) .
C15 C14 N1 119.1(4) .
C16 C15 C14 119.2(5) .
C16 C15 C20 119.1(5) .
C14 C15 C20 121.7(4) .
C17 C16 C15 120.3(5) .
C17 C16 H16 119.9 .
C15 C16 H16 119.9 .
C18 C17 C16 120.3(5) .
C18 C17 H17 119.8 .
C16 C17 H17 119.8 .
C17 C18 C19 121.2(5) .
C17 C18 H18 119.4 .
C19 C18 H18 119.4 .
C14 C19 C18 118.2(4) .
C14 C19 C21 122.0(4) .
C18 C19 C21 119.9(4) .
C15 C20 H20A 109.5 .
C15 C20 H20B 109.5 .
H20A C20 H20B 109.5 .
C15 C20 H20C 109.5 .
H20A C20 H20C 109.5 .
H20B C20 H20C 109.5 .
C19 C21 H21A 109.5 .
C19 C21 H21B 109.5 .
H21A C21 H21B 109.5 .
C19 C21 H21C 109.5 .
H21A C21 H21C 109.5 .
H21B C21 H21C 109.5 .
N3 C22 N2 109.8(3) .
N3 C22 Fe1 135.0(3) .
N2 C22 Fe1 115.1(2) .
N2 C23 C24 115.7(3) .
N2 C23 Fe2 123.7(2) .
C24 C23 Fe2 120.5(2) .
C24 C24 C23 172.5(5) 2
C23 N2 C25 121.1(3) .
C23 N2 C22 121.1(3) .
C25 N2 C22 117.2(3) .
C30 C25 C26 122.4(4) .
C30 C25 N2 119.6(3) .
C26 C25 N2 117.9(3) .
C25 C26 C27 117.3(5) .
C25 C26 C31 120.8(4) .
C27 C26 C31 121.8(5) .
C28 C27 C26 120.4(5) .
C28 C27 H27 119.8 .
C26 C27 H27 119.8 .
C29 C28 C27 120.9(4) .
C29 C28 H28 119.5 .
C27 C28 H28 119.5 .
C28 C29 C30 121.3(5) .
C28 C29 H29 119.3 .
C30 C29 H29 119.3 .
C29 C30 C25 117.6(5) .
C29 C30 C32 119.8(4) .
C25 C30 C32 122.6(4) .
C26 C31 H31A 109.5 .
C26 C31 H31B 109.5 .
H31A C31 H31B 109.5 .
C26 C31 H31C 109.5 .
H31A C31 H31C 109.5 .
H31B C31 H31C 109.5 .
C30 C32 H32A 109.5 .
C30 C32 H32B 109.5 .
H32A C32 H32B 109.5 .
C30 C32 H32C 109.5 .
H32A C32 H32C 109.5 .
H32B C32 H32C 109.5 .
C22 N3 C33 127.2(3) .
C38 C33 C34 120.5(4) .
C38 C33 N3 119.8(4) .
C34 C33 N3 119.4(4) .
C35 C34 C33 117.9(4) .
C35 C34 C40 121.2(4) .
C33 C34 C40 120.9(4) .
C36 C35 C34 122.2(4) .
C36 C35 H35 118.9 .
C34 C35 H35 118.9 .
C35 C36 C37 119.3(4) .
C35 C36 H36 120.3 .
C37 C36 H36 120.3 .
C36 C37 C38 122.0(5) .
C36 C37 H37 119.0 .
C38 C37 H37 119.0 .
C37 C38 C33 117.9(4) .
C37 C38 C39 120.2(4) .
C33 C38 C39 121.9(4) .
C38 C39 H39A 109.5 .
C38 C39 H39B 109.5 .
H39A C39 H39B 109.5 .
C38 C39 H39C 109.5 .
H39A C39 H39C 109.5 .
H39B C39 H39C 109.5 .
C34 C40 H40A 109.5 .
C34 C40 H40B 109.5 .
H40A C40 H40B 109.5 .
C34 C40 H40C 109.5 .
H40A C40 H40C 109.5 .
H40B C40 H40C 109.5 .

loop_
_geom_bond_atom_site_label_1
_geom_bond_atom_site_label_2
_geom_bond_distance
_geom_bond_site_symmetry_2
Fe1 C12 1.834(4) .
Fe1 C11 1.868(4) .
Fe1 C22 1.963(4) .
Fe1 C3 2.132(4) .
Fe1 C2 2.134(4) .
Fe1 C4 2.139(4) .
Fe1 C5 2.156(4) .
Fe1 C1 2.160(4) .
Fe1 Fe2 2.4701(9) .
Fe2 C12 1.861(3) .
Fe2 C23 1.884(3) .
Fe2 C11 1.927(4) .
Fe2 C7 2.120(4) .
Fe2 C10 2.121(4) .
Fe2 C8 2.123(4) .
Fe2 C6 2.131(4) .
Fe2 C9 2.134(4) .
C1 C5 1.392(6) .
C1 C2 1.399(6) .
C1 H1 0.9300 .
C2 C3 1.401(6) .
C2 H2 0.9300 .
C3 C4 1.383(7) .
C3 H3 0.9300 .
C4 C5 1.400(7) .
C4 H4 0.9300 .
C5 H5 0.9300 .
C6 C10 1.393(6) .
C6 C7 1.398(6) .
C6 H6 0.9300 .
C7 C8 1.382(6) .
C7 H7 0.9300 .
C8 C9 1.410(6) .
C8 H8 0.9300 .
C9 C10 1.394(6) .
C9 H9 0.9300 .
C10 H10 0.9300 .
C11 O11 1.191(4) .
C12 N1 1.325(5) .
N1 C14 1.450(5) .
N1 C13 1.471(5) .
C13 H13A 0.9600 .
C13 H13B 0.9600 .
C13 H13C 0.9600 .
C14 C19 1.387(6) .
C14 C15 1.393(6) .
C15 C16 1.381(7) .
C15 C20 1.513(7) .
C16 C17 1.365(8) .
C16 H16 0.9300 .
C17 C18 1.365(7) .
C17 H17 0.9300 .
C18 C19 1.387(7) .
C18 H18 0.9300 .
C19 C21 1.497(6) .
C20 H20A 0.9600 .
C20 H20B 0.9600 .
C20 H20C 0.9600 .
C21 H21A 0.9600 .
C21 H21B 0.9600 .
C21 H21C 0.9600 .
C22 N3 1.279(5) .
C22 N2 1.482(4) .
C23 N2 1.352(4) .
C23 C24 1.430(4) .
C24 C24 1.215(6) 2
N2 C25 1.454(4) .
C25 C30 1.393(6) .
C25 C26 1.397(6) .
C26 C27 1.403(6) .
C26 C31 1.499(7) .
C27 C28 1.380(8) .
C27 H27 0.9300 .
C28 C29 1.355(8) .
C28 H28 0.9300 .
C29 C30 1.392(6) .
C29 H29 0.9300 .
C30 C32 1.501(6) .
C31 H31A 0.9600 .
C31 H31B 0.9600 .
C31 H31C 0.9600 .
C32 H32A 0.9600 .
C32 H32B 0.9600 .
C32 H32C 0.9600 .
N3 C33 1.411(5) .
C33 C38 1.402(6) .
C33 C34 1.409(6) .
C34 C35 1.387(6) .
C34 C40 1.498(7) .
C35 C36 1.363(7) .
C35 H35 0.9300 .
C36 C37 1.367(6) .
C36 H36 0.9300 .
C37 C38 1.392(6) .
C37 H37 0.9300 .
C38 C39 1.486(6) .
C39 H39A 0.9600 .
C39 H39B 0.9600 .
C39 H39C 0.9600 .
C40 H40A 0.9600 .
C40 H40B 0.9600 .
C40 H40C 0.9600 .

loop_
_geom_torsion_atom_site_label_1
_geom_torsion_atom_site_label_2
_geom_torsion_atom_site_label_3
_geom_torsion_atom_site_label_4
_geom_torsion
_geom_torsion_site_symmetry_4
C11 Fe1 Fe2 C12 -169.0(2) .
C22 Fe1 Fe2 C12 -89.11(17) .
C3 Fe1 Fe2 C12 152.6(3) .
C2 Fe1 Fe2 C12 127.1(2) .
C4 Fe1 Fe2 C12 64.1(6) .
C5 Fe1 Fe2 C12 54.9(2) .
C1 Fe1 Fe2 C12 87.6(2) .
C12 Fe1 Fe2 C23 87.49(17) .
C11 Fe1 Fe2 C23 -81.46(17) .
C22 Fe1 Fe2 C23 -1.62(14) .
C3 Fe1 Fe2 C23 -119.9(2) .
C2 Fe1 Fe2 C23 -145.46(18) .
C4 Fe1 Fe2 C23 151.6(6) .
C5 Fe1 Fe2 C23 142.39(19) .
C1 Fe1 Fe2 C23 175.08(17) .
C12 Fe1 Fe2 C11 169.0(2) .
C22 Fe1 Fe2 C11 79.85(17) .
C3 Fe1 Fe2 C11 -38.5(3) .
C2 Fe1 Fe2 C11 -64.0(2) .
C4 Fe1 Fe2 C11 -126.9(6) .
C5 Fe1 Fe2 C11 -136.1(2) .
C1 Fe1 Fe2 C11 -103.5(2) .
C12 Fe1 Fe2 C7 -135.4(8) .
C11 Fe1 Fe2 C7 55.6(8) .
C22 Fe1 Fe2 C7 135.5(8) .
C3 Fe1 Fe2 C7 17.2(8) .
C2 Fe1 Fe2 C7 -8.4(8) .
C4 Fe1 Fe2 C7 -71.3(10) .
C5 Fe1 Fe2 C7 -80.5(8) .
C1 Fe1 Fe2 C7 -47.8(8) .
C12 Fe1 Fe2 C10 -79.05(19) .
C11 Fe1 Fe2 C10 112.00(19) .
C22 Fe1 Fe2 C10 -168.15(17) .
C3 Fe1 Fe2 C10 73.5(3) .
C2 Fe1 Fe2 C10 48.0(2) .
C4 Fe1 Fe2 C10 -14.9(6) .
C5 Fe1 Fe2 C10 -24.1(2) .
C1 Fe1 Fe2 C10 8.54(19) .
C12 Fe1 Fe2 C8 -152.9(2) .
C11 Fe1 Fe2 C8 38.1(2) .
C22 Fe1 Fe2 C8 117.95(19) .
C3 Fe1 Fe2 C8 -0.3(3) .
C2 Fe1 Fe2 C8 -25.9(2) .
C4 Fe1 Fe2 C8 -88.8(6) .
C5 Fe1 Fe2 C8 -98.0(2) .
C1 Fe1 Fe2 C8 -65.4(2) .
C12 Fe1 Fe2 C6 -49.6(2) .
C11 Fe1 Fe2 C6 141.4(2) .
C22 Fe1 Fe2 C6 -138.7(2) .
C3 Fe1 Fe2 C6 103.0(3) .
C2 Fe1 Fe2 C6 77.4(2) .
C4 Fe1 Fe2 C6 14.5(7) .
C5 Fe1 Fe2 C6 5.3(2) .
C1 Fe1 Fe2 C6 38.0(2) .
C12 Fe1 Fe2 C9 -119.39(19) .
C11 Fe1 Fe2 C9 71.66(19) .
C22 Fe1 Fe2 C9 151.51(17) .
C3 Fe1 Fe2 C9 33.2(3) .
C2 Fe1 Fe2 C9 7.7(2) .
C4 Fe1 Fe2 C9 -55.2(6) .
C5 Fe1 Fe2 C9 -64.5(2) .
C1 Fe1 Fe2 C9 -31.80(19) .
C12 Fe1 C1 C5 -87.4(3) .
C11 Fe1 C1 C5 170.9(3) .
C22 Fe1 C1 C5 31.3(8) .
C3 Fe1 C1 C5 80.1(3) .
C2 Fe1 C1 C5 118.1(4) .
C4 Fe1 C1 C5 37.7(3) .
Fe2 Fe1 C1 C5 -136.4(3) .
C12 Fe1 C1 C2 154.5(3) .
C11 Fe1 C1 C2 52.8(3) .
C22 Fe1 C1 C2 -86.8(7) .
C3 Fe1 C1 C2 -38.0(3) .
C4 Fe1 C1 C2 -80.5(3) .
C5 Fe1 C1 C2 -118.1(4) .
Fe2 Fe1 C1 C2 105.4(2) .
C5 C1 C2 C3 0.8(4) .
Fe1 C1 C2 C3 62.0(3) .
C5 C1 C2 Fe1 -61.2(3) .
C12 Fe1 C2 C1 -34.5(3) .
C11 Fe1 C2 C1 -131.1(3) .
C22 Fe1 C2 C1 155.8(2) .
C3 Fe1 C2 C1 117.1(4) .
C4 Fe1 C2 C1 79.7(3) .
C5 Fe1 C2 C1 37.0(3) .
Fe2 Fe1 C2 C1 -87.0(2) .
C12 Fe1 C2 C3 -151.6(3) .
C11 Fe1 C2 C3 111.8(3) .
C22 Fe1 C2 C3 38.7(4) .
C4 Fe1 C2 C3 -37.4(3) .
C5 Fe1 C2 C3 -80.1(3) .
C1 Fe1 C2 C3 -117.1(4) .
Fe2 Fe1 C2 C3 155.9(2) .
C1 C2 C3 C4 -0.7(4) .
Fe1 C2 C3 C4 62.2(3) .
C1 C2 C3 Fe1 -62.8(3) .
C12 Fe1 C3 C4 -44.7(6) .
C11 Fe1 C3 C4 173.1(3) .
C22 Fe1 C3 C4 88.1(3) .
C2 Fe1 C3 C4 -117.4(4) .
C5 Fe1 C3 C4 -37.4(3) .
C1 Fe1 C3 C4 -79.6(3) .
Fe2 Fe1 C3 C4 -157.9(2) .
C12 Fe1 C3 C2 72.7(6) .
C11 Fe1 C3 C2 -69.5(3) .
C22 Fe1 C3 C2 -154.5(3) .
C4 Fe1 C3 C2 117.4(4) .
C5 Fe1 C3 C2 79.9(3) .
C1 Fe1 C3 C2 37.7(3) .
Fe2 Fe1 C3 C2 -40.5(4) .
C2 C3 C4 C5 0.3(5) .
Fe1 C3 C4 C5 62.1(3) .
C2 C3 C4 Fe1 -61.8(3) .
C12 Fe1 C4 C3 161.3(3) .
C11 Fe1 C4 C3 -10.0(4) .
C22 Fe1 C4 C3 -101.1(3) .
C2 Fe1 C4 C3 38.0(3) .
C5 Fe1 C4 C3 118.0(4) .
C1 Fe1 C4 C3 80.7(3) .
Fe2 Fe1 C4 C3 106.2(7) .
C12 Fe1 C4 C5 43.3(3) .
C11 Fe1 C4 C5 -127.9(3) .
C22 Fe1 C4 C5 141.0(3) .
C3 Fe1 C4 C5 -118.0(4) .
C2 Fe1 C4 C5 -80.0(3) .
C1 Fe1 C4 C5 -37.3(3) .
Fe2 Fe1 C4 C5 -11.7(8) .
C2 C1 C5 C4 -0.7(4) .
Fe1 C1 C5 C4 -61.2(3) .
C2 C1 C5 Fe1 60.5(3) .
C3 C4 C5 C1 0.2(5) .
Fe1 C4 C5 C1 61.9(3) .
C3 C4 C5 Fe1 -61.6(3) .
C12 Fe1 C5 C1 96.8(3) .
C11 Fe1 C5 C1 -15.6(5) .
C22 Fe1 C5 C1 -169.6(3) .
C3 Fe1 C5 C1 -80.5(3) .
C2 Fe1 C5 C1 -37.4(3) .
C4 Fe1 C5 C1 -117.6(4) .
Fe2 Fe1 C5 C1 58.9(3) .
C12 Fe1 C5 C4 -145.5(3) .
C11 Fe1 C5 C4 102.0(4) .
C22 Fe1 C5 C4 -52.0(3) .
C3 Fe1 C5 C4 37.2(3) .
C2 Fe1 C5 C4 80.3(3) .
C1 Fe1 C5 C4 117.6(4) .
Fe2 Fe1 C5 C4 176.5(2) .
C12 Fe2 C6 C10 -83.1(3) .
C23 Fe2 C6 C10 -177.5(2) .
C11 Fe2 C6 C10 48.2(5) .
C7 Fe2 C6 C10 117.6(4) .
C8 Fe2 C6 C10 80.4(3) .
C9 Fe2 C6 C10 37.2(2) .
Fe1 Fe2 C6 C10 -47.7(3) .
C12 Fe2 C6 C7 159.3(2) .
C23 Fe2 C6 C7 65.0(3) .
C11 Fe2 C6 C7 -69.4(4) .
C10 Fe2 C6 C7 -117.6(4) .
C8 Fe2 C6 C7 -37.2(2) .
C9 Fe2 C6 C7 -80.4(3) .
Fe1 Fe2 C6 C7 -165.34(18) .
C10 C6 C7 C8 0.5(4) .
Fe2 C6 C7 C8 61.7(3) .
C10 C6 C7 Fe2 -61.1(3) .
C12 Fe2 C7 C8 -149.4(3) .
C23 Fe2 C7 C8 115.8(3) .
C11 Fe2 C7 C8 29.0(3) .
C10 Fe2 C7 C8 -80.5(3) .
C6 Fe2 C7 C8 -118.1(4) .
C9 Fe2 C7 C8 -37.9(3) .
Fe1 Fe2 C7 C8 -20.8(9) .
C12 Fe2 C7 C6 -31.2(3) .
C23 Fe2 C7 C6 -126.1(2) .
C11 Fe2 C7 C6 147.1(2) .
C10 Fe2 C7 C6 37.6(2) .
C8 Fe2 C7 C6 118.1(4) .
C9 Fe2 C7 C6 80.3(3) .
Fe1 Fe2 C7 C6 97.3(8) .
C6 C7 C8 C9 -0.1(4) .
Fe2 C7 C8 C9 61.6(3) .
C6 C7 C8 Fe2 -61.7(3) .
C12 Fe2 C8 C7 92.1(5) .
C23 Fe2 C8 C7 -73.9(3) .
C11 Fe2 C8 C7 -156.9(3) .
C10 Fe2 C8 C7 80.2(3) .
C6 Fe2 C8 C7 37.5(2) .
C9 Fe2 C8 C7 117.9(4) .
Fe1 Fe2 C8 C7 175.58(19) .
C12 Fe2 C8 C9 -25.8(6) .
C23 Fe2 C8 C9 168.2(2) .
C11 Fe2 C8 C9 85.2(3) .
C7 Fe2 C8 C9 -117.9(4) .
C10 Fe2 C8 C9 -37.7(2) .
C6 Fe2 C8 C9 -80.4(3) .
Fe1 Fe2 C8 C9 57.7(3) .
C7 C8 C9 C10 -0.4(4) .
Fe2 C8 C9 C10 61.1(3) .
C7 C8 C9 Fe2 -61.5(3) .
C12 Fe2 C9 C10 52.6(3) .
C23 Fe2 C9 C10 -138.9(3) .
C11 Fe2 C9 C10 147.9(3) .
C7 Fe2 C9 C10 -80.1(3) .
C8 Fe2 C9 C10 -117.3(4) .
C6 Fe2 C9 C10 -37.2(2) .
Fe1 Fe2 C9 C10 102.7(2) .
C12 Fe2 C9 C8 169.9(2) .
C23 Fe2 C9 C8 -21.6(4) .
C11 Fe2 C9 C8 -94.8(3) .
C7 Fe2 C9 C8 37.2(2) .
C10 Fe2 C9 C8 117.3(4) .
C6 Fe2 C9 C8 80.1(3) .
Fe1 Fe2 C9 C8 -140.0(2) .
C7 C6 C10 C9 -0.8(4) .
Fe2 C6 C10 C9 -61.8(3) .
C7 C6 C10 Fe2 61.0(3) .
C8 C9 C10 C6 0.7(4) .
Fe2 C9 C10 C6 61.7(3) .
C8 C9 C10 Fe2 -61.0(3) .
C12 Fe2 C10 C6 103.8(3) .
C23 Fe2 C10 C6 5.5(5) .
C11 Fe2 C10 C6 -156.2(2) .
C7 Fe2 C10 C6 -37.8(2) .
C8 Fe2 C10 C6 -80.2(3) .
C9 Fe2 C10 C6 -118.3(4) .
Fe1 Fe2 C10 C6 150.6(2) .
C12 Fe2 C10 C9 -137.9(3) .
C23 Fe2 C10 C9 123.9(4) .
C11 Fe2 C10 C9 -37.9(3) .
C7 Fe2 C10 C9 80.6(3) .
C8 Fe2 C10 C9 38.1(2) .
C6 Fe2 C10 C9 118.3(4) .
Fe1 Fe2 C10 C9 -91.0(2) .
C12 Fe1 C11 O11 176.0(5) .
C22 Fe1 C11 O11 87.1(5) .
C3 Fe1 C11 O11 -17.4(5) .
C2 Fe1 C11 O11 -53.1(5) .
C4 Fe1 C11 O11 -11.2(6) .
C5 Fe1 C11 O11 -72.6(6) .
C1 Fe1 C11 O11 -82.6(5) .
Fe2 Fe1 C11 O11 -175.6(5) .
C12 Fe1 C11 Fe2 -8.34(15) .
C22 Fe1 C11 Fe2 -97.20(14) .
C3 Fe1 C11 Fe2 158.24(15) .
C2 Fe1 C11 Fe2 122.53(16) .
C4 Fe1 C11 Fe2 164.41(19) .
C5 Fe1 C11 Fe2 103.1(3) .
C1 Fe1 C11 Fe2 93.03(16) .
C12 Fe2 C11 O11 -175.9(4) .
C23 Fe2 C11 O11 -89.1(4) .
C7 Fe2 C11 O11 5.2(5) .
C10 Fe2 C11 O11 83.5(5) .
C8 Fe2 C11 O11 22.6(4) .
C6 Fe2 C11 O11 51.2(6) .
C9 Fe2 C11 O11 61.1(4) .
Fe1 Fe2 C11 O11 175.9(5) .
C12 Fe2 C11 Fe1 8.17(14) .
C23 Fe2 C11 Fe1 94.93(14) .
C7 Fe2 C11 Fe1 -170.73(13) .
C10 Fe2 C11 Fe1 -92.45(17) .
C8 Fe2 C11 Fe1 -153.35(15) .
C6 Fe2 C11 Fe1 -124.7(3) .
C9 Fe2 C11 Fe1 -114.79(15) .
C11 Fe1 C12 N1 -178.2(4) .
C22 Fe1 C12 N1 -95.5(4) .
C3 Fe1 C12 N1 39.5(7) .
C2 Fe1 C12 N1 91.3(4) .
C4 Fe1 C12 N1 7.9(5) .
C5 Fe1 C12 N1 33.0(4) .
C1 Fe1 C12 N1 70.7(4) .
Fe2 Fe1 C12 N1 173.2(5) .
C11 Fe1 C12 Fe2 8.59(15) .
C22 Fe1 C12 Fe2 91.26(14) .
C3 Fe1 C12 Fe2 -133.8(4) .
C2 Fe1 C12 Fe2 -81.9(2) .
C4 Fe1 C12 Fe2 -165.36(16) .
C5 Fe1 C12 Fe2 -140.25(15) .
C1 Fe1 C12 Fe2 -102.52(15) .
C23 Fe2 C12 N1 95.8(4) .
C11 Fe2 C12 N1 178.4(4) .
C7 Fe2 C12 N1 -2.9(5) .
C10 Fe2 C12 N1 -60.5(4) .
C8 Fe2 C12 N1 -71.2(6) .
C6 Fe2 C12 N1 -22.3(4) .
C9 Fe2 C12 N1 -90.1(4) .
Fe1 Fe2 C12 N1 -173.3(5) .
C23 Fe2 C12 Fe1 -90.94(14) .
C11 Fe2 C12 Fe1 -8.27(15) .
C7 Fe2 C12 Fe1 170.39(16) .
C10 Fe2 C12 Fe1 112.83(16) .
C8 Fe2 C12 Fe1 102.1(5) .
C6 Fe2 C12 Fe1 151.04(15) .
C9 Fe2 C12 Fe1 83.17(19) .
Fe1 C12 N1 C14 -150.8(3) .
Fe2 C12 N1 C14 19.2(6) .
Fe1 C12 N1 C13 24.8(6) .
Fe2 C12 N1 C13 -165.2(3) .
C12 N1 C14 C19 -92.5(5) .
C13 N1 C14 C19 91.6(5) .
C12 N1 C14 C15 90.3(5) .
C13 N1 C14 C15 -85.6(5) .
C19 C14 C15 C16 3.4(7) .
N1 C14 C15 C16 -179.4(4) .
C19 C14 C15 C20 -176.2(4) .
N1 C14 C15 C20 1.0(6) .
C14 C15 C16 C17 -1.8(8) .
C20 C15 C16 C17 177.8(5) .
C15 C16 C17 C18 -1.9(9) .
C16 C17 C18 C19 4.1(9) .
C15 C14 C19 C18 -1.3(6) .
N1 C14 C19 C18 -178.5(4) .
C15 C14 C19 C21 179.7(4) .
N1 C14 C19 C21 2.5(6) .
C17 C18 C19 C14 -2.5(8) .
C17 C18 C19 C21 176.6(5) .
C12 Fe1 C22 N3 140.7(4) .
C11 Fe1 C22 N3 -120.9(4) .
C3 Fe1 C22 N3 -23.3(4) .
C2 Fe1 C22 N3 -47.1(5) .
C4 Fe1 C22 N3 15.3(4) .
C5 Fe1 C22 N3 44.9(5) .
C1 Fe1 C22 N3 21.1(9) .
Fe2 Fe1 C22 N3 -170.8(4) .
C12 Fe1 C22 N2 -44.1(3) .
C11 Fe1 C22 N2 54.3(3) .
C3 Fe1 C22 N2 151.8(3) .
C2 Fe1 C22 N2 128.1(3) .
C4 Fe1 C22 N2 -169.6(3) .
C5 Fe1 C22 N2 -139.9(3) .
C1 Fe1 C22 N2 -163.8(5) .
Fe2 Fe1 C22 N2 4.4(2) .
C12 Fe2 C23 N2 46.1(3) .
C11 Fe2 C23 N2 -49.6(3) .
C7 Fe2 C23 N2 -175.2(3) .
C10 Fe2 C23 N2 146.3(3) .
C8 Fe2 C23 N2 -138.6(3) .
C6 Fe2 C23 N2 150.2(3) .
C9 Fe2 C23 N2 -124.2(3) .
Fe1 Fe2 C23 N2 -1.5(3) .
C12 Fe2 C23 C24 -138.0(3) .
C11 Fe2 C23 C24 126.3(3) .
C7 Fe2 C23 C24 0.7(3) .
C10 Fe2 C23 C24 -37.8(5) .
C8 Fe2 C23 C24 37.3(3) .
C6 Fe2 C23 C24 -33.9(3) .
C9 Fe2 C23 C24 51.7(4) .
Fe1 Fe2 C23 C24 174.5(3) .
N2 C23 C24 C24 152.5(13) 2
Fe2 C23 C24 C24 -23.7(17) 2
C24 C23 N2 C25 0.7(5) .
Fe2 C23 N2 C25 176.8(3) .
C24 C23 N2 C22 -170.8(3) .
Fe2 C23 N2 C22 5.3(4) .
N3 C22 N2 C23 169.7(3) .
Fe1 C22 N2 C23 -6.7(4) .
N3 C22 N2 C25 -2.1(4) .
Fe1 C22 N2 C25 -178.4(2) .
C23 N2 C25 C30 103.1(4) .
C22 N2 C25 C30 -85.1(4) .
C23 N2 C25 C26 -79.4(4) .
C22 N2 C25 C26 92.3(4) .
C30 C25 C26 C27 -2.7(6) .
N2 C25 C26 C27 179.9(3) .
C30 C25 C26 C31 174.3(4) .
N2 C25 C26 C31 -3.1(5) .
C25 C26 C27 C28 0.7(6) .
C31 C26 C27 C28 -176.2(4) .
C26 C27 C28 C29 1.4(7) .
C27 C28 C29 C30 -1.7(7) .
C28 C29 C30 C25 -0.2(6) .
C28 C29 C30 C32 179.1(4) .
C26 C25 C30 C29 2.4(6) .
N2 C25 C30 C29 179.8(3) .
C26 C25 C30 C32 -176.8(4) .
N2 C25 C30 C32 0.5(6) .
N2 C22 N3 C33 -174.9(4) .
Fe1 C22 N3 C33 0.4(7) .
C22 N3 C33 C38 87.3(5) .
C22 N3 C33 C34 -99.3(5) .
C38 C33 C34 C35 -4.9(6) .
N3 C33 C34 C35 -178.2(4) .
C38 C33 C34 C40 176.6(4) .
N3 C33 C34 C40 3.2(6) .
C33 C34 C35 C36 1.6(7) .
C40 C34 C35 C36 -179.9(5) .
C34 C35 C36 C37 1.5(7) .
C35 C36 C37 C38 -1.4(7) .
C36 C37 C38 C33 -1.8(6) .
C36 C37 C38 C39 177.4(4) .
C34 C33 C38 C37 5.0(6) .
N3 C33 C38 C37 178.3(4) .
C34 C33 C38 C39 -174.2(4) .
N3 C33 C38 C39 -0.9(6) .
